data_7225927
loop_
_publ_author_name
'Qu, Xiang-Long'
'Zheng, Xiaoli'
'Li, Xia'

_publ_section_title
;
 A Series of transition metal--organic frameworks: Crystal structures,
 luminescence properties, and sensitizing for luminescent Ln(III) ions in
 aqueous solution
;
_journal_name_full 'RSC Adv.'
_journal_paper_doi 10.1039/C6RA08419B
_journal_year 2016
_chemical_formula_sum 'C18 H17 N3 O5.5 Zn'
_chemical_formula_weight 428.71
_space_group_crystal_system monoclinic
_space_group_IT_number 14
_space_group_name_Hall '-P 2ybc'
_space_group_name_H-M_alt 'P 1 21/c 1'
_symmetry_space_group_name_Hall '-P 2ybc'
_symmetry_space_group_name_H-M 'P 1 21/c 1'
_atom_sites_solution_hydrogens mixed
_audit_creation_method SHELXL-2014/8
_audit_update_record
;
2016-06-24 deposited with the CCDC.
2016-07-13 downloaded from the CCDC.
;
_cell_angle_alpha 90
_cell_angle_beta 112.685(15)
_cell_angle_gamma 90
_cell_formula_units_Z 4
_cell_length_a 12.429(4)
_cell_length_b 7.950(2)
_cell_length_c 18.881(4)
_cell_measurement_reflns_used 3556
_cell_measurement_temperature 100(2)
_cell_measurement_theta_max 25.24
_cell_measurement_theta_min 1.71
_cell_volume 1721.3(8)
_computing_cell_refinement 'Bruker SMART'
_computing_data_collection 'Bruker SMART'
_computing_data_reduction 'Bruker SAINT'
_computing_molecular_graphics 'Bruker SHELXTL'
_computing_publication_material 'Bruker SHELXTL'
_computing_structure_refinement 'SHELXL-2014/8 (Sheldrick, 2014)'
_computing_structure_solution 'SHELXS-97 (Sheldrick, 1990)'
_diffrn_ambient_temperature 100(2)
_diffrn_measured_fraction_theta_full 0.997
_diffrn_measured_fraction_theta_max 0.997
_diffrn_measurement_device_type 'CCD area detector'
_diffrn_measurement_method 'phi and omega scans'
_diffrn_radiation_type MoK\a
_diffrn_radiation_wavelength 0.71073
_diffrn_reflns_av_R_equivalents 0.0473
_diffrn_reflns_av_unetI/netI 0.0500
_diffrn_reflns_Laue_measured_fraction_full 0.997
_diffrn_reflns_Laue_measured_fraction_max 0.997
_diffrn_reflns_limit_h_max 14
_diffrn_reflns_limit_h_min -13
_diffrn_reflns_limit_k_max 9
_diffrn_reflns_limit_k_min -9
_diffrn_reflns_limit_l_max 20
_diffrn_reflns_limit_l_min -22
_diffrn_reflns_number 9485
_diffrn_reflns_point_group_measured_fraction_full 0.997
_diffrn_reflns_point_group_measured_fraction_max 0.997
_diffrn_reflns_theta_full 25.242
_diffrn_reflns_theta_max 25.243
_diffrn_reflns_theta_min 1.776
_diffrn_source 'fine-focus sealed tube'
_exptl_absorpt_coefficient_mu 1.468
_exptl_absorpt_correction_T_max 0.7781
_exptl_absorpt_correction_T_min 0.5580
_exptl_absorpt_correction_type multi-scan
_exptl_absorpt_process_details SADABS
_exptl_crystal_colour colourless
_exptl_crystal_density_diffrn 1.654
_exptl_crystal_density_method 'not measured'
_exptl_crystal_description block
_exptl_crystal_F_000 880
_exptl_crystal_size_max 0.450
_exptl_crystal_size_mid 0.250
_exptl_crystal_size_min 0.180
_refine_diff_density_max 0.896
_refine_diff_density_min -1.254
_refine_diff_density_rms 0.179
_refine_ls_extinction_method none
_refine_ls_goodness_of_fit_ref 1.063
_refine_ls_hydrogen_treatment constr
_refine_ls_matrix_type full
_refine_ls_number_parameters 254
_refine_ls_number_reflns 3108
_refine_ls_number_restraints 64
_refine_ls_restrained_S_all 1.070
_refine_ls_R_factor_all 0.1109
_refine_ls_R_factor_gt 0.1073
_refine_ls_shift/su_max 0.013
_refine_ls_shift/su_mean 0.002
_refine_ls_structure_factor_coef Fsqd
_refine_ls_weighting_details 'w=1/[\s^2^(Fo^2^)+79.9842P] where P=(Fo^2^+2Fc^2^)/3'
_refine_ls_weighting_scheme calc
_refine_ls_wR_factor_gt 0.2620
_refine_ls_wR_factor_ref 0.2637
_reflns_Friedel_coverage 0.000
_reflns_number_gt 2918
_reflns_number_total 3108
_reflns_threshold_expression 'I > 2\s(I)'
_cod_data_source_file c6ra08419b2.cif
_cod_data_source_block 3
_cod_depositor_comments
;
The following automatic conversions were performed:

'_exptl_absorpt_correction_type' value 'Multi-Scan' changed to
'multi-scan' according to
/usr/data/users/saulius/crontab/automatic-downloads/rss-feeds/RSC/lib/dictionaries/cif_core.dic
dictionary named 'cif_core.dic' version 2.4.2 from 2011-04-26.

Automatic conversion script
Id: cif_fix_values 4268 2015-11-12 08:31:59Z antanas 
;
_cod_original_formula_sum 'C18 H17 N3 O5.50 Zn'
_cod_database_code 7225927
_shelx_shelxl_version_number 2014/8
_shelx_space_group_comment
;
The symmetry employed for this shelxl refinement is uniquely defined
by the following loop, which should always be used as a source of
symmetry information in preference to the above space-group names.
They are only intended as comments.
;
_shelx_estimated_absorpt_t_min 0.558
_shelx_estimated_absorpt_t_max 0.778

loop_
_space_group_symop_operation_xyz
'x, y, z'
'-x, y+1/2, -z+1/2'
'-x, -y, -z'
'x, -y-1/2, z-1/2'

loop_
_atom_site_label
_atom_site_type_symbol
_atom_site_fract_x
_atom_site_fract_y
_atom_site_fract_z
_atom_site_U_iso_or_equiv
_atom_site_adp_type
_atom_site_occupancy
_atom_site_symmetry_multiplicity
_atom_site_calc_flag
_atom_site_refinement_flags
_atom_site_disorder_group
Zn1 Zn 0.39084(10) 0.54224(15) 0.24245(7) 0.0152(4) Uani 1 1 d . 2
O1 O 0.3391(6) 0.7819(9) 0.2305(4) 0.0153(15) Uani 1 1 d . 2
O2 O 0.2112(8) 0.6337(10) 0.2594(6) 0.038(2) Uani 1 1 d . 2
O3 O 0.3378(6) 1.3276(9) 0.1922(4) 0.0198(17) Uani 1 1 d . 2
O4 O 0.2339(9) 1.4672(12) 0.0860(6) 0.051(3) Uani 1 1 d U 2
O5 O 0.5404(6) 0.5695(9) 0.2265(4) 0.0150(15) Uani 1 1 d D 2
H5A H 0.5747 0.6570 0.2489 0.018 Uiso 1 1 d RD 2
H5B H 0.5926 0.4737 0.2276 0.018 Uiso 1 1 d RD 2
N1 N 0.4486(8) 0.4567(12) 0.3519(5) 0.022(2) Uani 1 1 d . 2
N2 N 0.5296(10) 0.2988(14) 0.4520(5) 0.035(3) Uani 1 1 d . 2
N3 N 0.4244(10) 0.337(2) 0.4524(6) 0.052(4) Uani 1 1 d U 2
C1 C 0.2457(9) 0.7684(14) 0.2455(7) 0.022(2) Uani 1 1 d . 2
C2 C 0.1856(9) 0.9309(13) 0.2491(6) 0.018(2) Uani 1 1 d . 2
C3 C 0.1583(9) 0.9506(16) 0.3136(7) 0.026(3) Uani 1 1 d . 2
H3 H 0.1711 0.8587 0.3481 0.031 Uiso 1 1 calc R 2
C4 C 0.1130(9) 1.0996(15) 0.3297(8) 0.028(3) Uani 1 1 d . 2
H4 H 0.0980 1.1117 0.3751 0.034 Uiso 1 1 calc R 2
C5 C 0.0902(10) 1.2308(15) 0.2762(6) 0.023(2) Uani 1 1 d . 2
H5 H 0.0598 1.3346 0.2853 0.027 Uiso 1 1 calc R 2
C6 C 0.1123(9) 1.2090(13) 0.2093(7) 0.020(2) Uani 1 1 d U 2
H6 H 0.0927 1.2972 0.1725 0.024 Uiso 1 1 calc R 2
C7 C 0.1612(8) 1.0653(13) 0.1952(6) 0.015(2) Uani 1 1 d U 2
C8 C 0.1708(9) 1.0403(14) 0.1202(7) 0.023(2) Uani 1 1 d . 2
C9 C 0.1299(9) 0.8926(14) 0.0789(7) 0.021(2) Uani 1 1 d . 2
H9 H 0.1054 0.8041 0.1031 0.025 Uiso 1 1 calc R 2
C10 C 0.1232(9) 0.8677(15) 0.0061(6) 0.021(2) Uani 1 1 d . 2
H10 H 0.0943 0.7649 -0.0200 0.026 Uiso 1 1 calc R 2
C11 C 0.1601(10) 0.9974(15) -0.0296(7) 0.029(3) Uani 1 1 d . 2
H11 H 0.1559 0.9832 -0.0805 0.034 Uiso 1 1 calc R 2
C12 C 0.2025(10) 1.1464(15) 0.0092(7) 0.029(3) Uani 1 1 d . 2
H12 H 0.2263 1.2344 -0.0156 0.034 Uiso 1 1 calc R 2
C13 C 0.2103(9) 1.1677(14) 0.0834(7) 0.024(3) Uani 1 1 d U 2
C14 C 0.2614(11) 1.3321(14) 0.1218(7) 0.030(3) Uani 1 1 d U 2
C15 C 0.5433(11) 0.3684(13) 0.3915(6) 0.020(2) Uani 1 1 d . 2
H15 H 0.6100 0.3566 0.3790 0.024 Uiso 1 1 calc R 2
C16 C 0.3793(11) 0.4290(18) 0.3902(7) 0.034(3) Uani 1 1 d . 2
H16 H 0.3025 0.4731 0.3734 0.041 Uiso 1 1 calc R 2
C17 C 0.6075(14) 0.184(2) 0.5098(8) 0.048(4) Uani 1 1 d U 2
H17A H 0.6567 0.2491 0.5556 0.058 Uiso 1 1 calc R 2
H17B H 0.6594 0.1267 0.4888 0.058 Uiso 1 1 calc R 2
C18 C 0.5383(16) 0.056(2) 0.5325(9) 0.062(4) Uani 1 1 d U 2
H18A H 0.4883 0.1152 0.5545 0.074 Uiso 1 1 calc R 2
H18B H 0.5930 -0.0160 0.5733 0.074 Uiso 1 1 calc R 2
O6 O 1.0084(15) 0.008(2) 0.4581(10) 0.018(6) Uani 0.39(3) 1 d PD 2
H6A H 1.0514 0.0351 0.5095 0.022 Uiso 0.39(3) 1 d PRD 2
H6B H 0.9357 -0.0048 0.4464 0.022 Uiso 0.39(3) 1 d PRD 2

loop_
_atom_site_aniso_label
_atom_site_aniso_U_11
_atom_site_aniso_U_22
_atom_site_aniso_U_33
_atom_site_aniso_U_23
_atom_site_aniso_U_13
_atom_site_aniso_U_12
Zn1 0.0127(6) 0.0092(6) 0.0231(7) 0.0079(5) 0.0062(5) 0.0017(5)
O1 0.012(3) 0.010(3) 0.027(4) -0.003(3) 0.010(3) -0.002(3)
O2 0.030(5) 0.011(4) 0.084(8) 0.014(5) 0.033(5) 0.006(4)
O3 0.014(4) 0.011(4) 0.024(4) 0.011(3) -0.005(3) -0.001(3)
O4 0.055(6) 0.020(4) 0.053(5) 0.019(4) -0.008(4) -0.006(4)
O5 0.014(3) 0.009(3) 0.019(4) -0.001(3) 0.003(3) -0.002(3)
N1 0.024(5) 0.018(5) 0.025(5) -0.003(4) 0.010(4) -0.004(4)
N2 0.044(7) 0.040(6) 0.011(5) 0.009(5) -0.001(5) -0.024(5)
N3 0.036(7) 0.104(11) 0.012(5) 0.002(6) 0.007(5) -0.035(7)
C1 0.016(5) 0.015(5) 0.035(7) 0.015(5) 0.010(5) 0.004(4)
C2 0.013(5) 0.013(5) 0.030(6) 0.011(5) 0.008(4) 0.001(4)
C3 0.013(5) 0.022(6) 0.041(7) 0.004(6) 0.008(5) -0.001(5)
C4 0.008(5) 0.027(6) 0.046(8) -0.005(6) 0.005(5) 0.000(5)
C5 0.019(5) 0.020(6) 0.023(6) 0.000(5) 0.001(5) 0.006(5)
C6 0.012(5) 0.012(5) 0.025(5) -0.005(4) -0.006(4) -0.003(4)
C7 0.009(5) 0.012(5) 0.023(5) 0.014(4) 0.004(4) 0.001(4)
C8 0.012(5) 0.015(5) 0.035(6) 0.012(5) 0.002(5) 0.006(4)
C9 0.015(5) 0.013(5) 0.029(6) 0.007(5) 0.003(5) 0.004(4)
C10 0.014(5) 0.022(6) 0.018(5) -0.008(5) -0.005(4) -0.001(4)
C11 0.021(6) 0.026(7) 0.026(6) 0.004(5) -0.006(5) -0.006(5)
C12 0.021(6) 0.023(6) 0.025(6) 0.016(5) -0.009(5) -0.004(5)
C13 0.010(5) 0.016(5) 0.033(6) 0.015(5) -0.006(5) 0.000(4)
C14 0.027(6) 0.013(5) 0.035(7) 0.014(5) -0.003(5) 0.005(5)
C15 0.038(6) 0.009(5) 0.013(5) -0.005(4) 0.011(5) -0.004(5)
C16 0.027(6) 0.047(8) 0.028(7) -0.003(6) 0.011(5) -0.019(6)
C17 0.051(6) 0.048(6) 0.026(5) 0.014(5) -0.007(5) -0.027(5)
C18 0.067(7) 0.055(7) 0.042(6) 0.017(6) -0.004(5) -0.030(6)
O6 0.011(9) 0.021(11) 0.013(10) -0.002(8) -0.006(7) -0.003(7)

loop_
_atom_type_symbol
_atom_type_description
_atom_type_scat_dispersion_real
_atom_type_scat_dispersion_imag
_atom_type_scat_source
C C 0.0033 0.0016 'International Tables Vol C Tables 4.2.6.8 and 6.1.1.4'
H H 0.0000 0.0000 'International Tables Vol C Tables 4.2.6.8 and 6.1.1.4'
N N 0.0061 0.0033 'International Tables Vol C Tables 4.2.6.8 and 6.1.1.4'
O O 0.0106 0.0060 'International Tables Vol C Tables 4.2.6.8 and 6.1.1.4'
Zn Zn 0.2839 1.4301 'International Tables Vol C Tables 4.2.6.8 and 6.1.1.4'

loop_
_geom_angle_atom_site_label_1
_geom_angle_atom_site_label_2
_geom_angle_atom_site_label_3
_geom_angle
_geom_angle_site_symmetry_1
_geom_angle_site_symmetry_3
O3 Zn1 O1 138.6(3) 1_545 .
O3 Zn1 O5 100.4(3) 1_545 .
O1 Zn1 O5 99.0(3) . .
O3 Zn1 N1 97.1(3) 1_545 .
O1 Zn1 N1 114.1(4) . .
O5 Zn1 N1 101.8(3) . .
O3 Zn1 O2 99.7(3) 1_545 .
O1 Zn1 O2 57.9(3) . .
O5 Zn1 O2 156.8(3) . .
N1 Zn1 O2 87.1(4) . .
O3 Zn1 C1 121.3(3) 1_545 .
O1 Zn1 C1 30.0(3) . .
O5 Zn1 C1 128.9(3) . .
N1 Zn1 C1 100.8(4) . .
O2 Zn1 C1 27.9(3) . .
C1 O1 Zn1 99.9(6) . .
C1 O2 Zn1 79.7(7) . .
C14 O3 Zn1 116.8(7) . 1_565
Zn1 O5 H5A 109.5 . .
Zn1 O5 H5B 123.3 . .
H5A O5 H5B 115.0 . .
C15 N1 C16 102.9(10) . .
C15 N1 Zn1 130.0(8) . .
C16 N1 Zn1 123.9(8) . .
C15 N2 N3 110.8(11) . .
C15 N2 C17 129.0(13) . .
N3 N2 C17 120.1(11) . .
C16 N3 N2 101.6(10) . .
O2 C1 O1 122.4(10) . .
O2 C1 C2 121.4(10) . .
O1 C1 C2 116.0(9) . .
O2 C1 Zn1 72.4(6) . .
O1 C1 Zn1 50.1(5) . .
C2 C1 Zn1 165.4(7) . .
C3 C2 C7 118.9(10) . .
C3 C2 C1 115.3(10) . .
C7 C2 C1 125.7(10) . .
C4 C3 C2 122.7(12) . .
C4 C3 H3 118.7 . .
C2 C3 H3 118.7 . .
C3 C4 C5 117.5(12) . .
C3 C4 H4 121.2 . .
C5 C4 H4 121.2 . .
C4 C5 C6 120.0(11) . .
C4 C5 H5 120.0 . .
C6 C5 H5 120.0 . .
C7 C6 C5 122.3(11) . .
C7 C6 H6 118.8 . .
C5 C6 H6 118.8 . .
C6 C7 C2 118.4(10) . .
C6 C7 C8 120.3(9) . .
C2 C7 C8 120.6(10) . .
C9 C8 C13 116.6(11) . .
C9 C8 C7 120.1(10) . .
C13 C8 C7 122.9(11) . .
C10 C9 C8 123.8(11) . .
C10 C9 H9 118.1 . .
C8 C9 H9 118.1 . .
C9 C10 C11 118.4(11) . .
C9 C10 H10 120.8 . .
C11 C10 H10 120.8 . .
C12 C11 C10 120.2(12) . .
C12 C11 H11 119.9 . .
C10 C11 H11 119.9 . .
C13 C12 C11 120.4(11) . .
C13 C12 H12 119.8 . .
C11 C12 H12 119.8 . .
C12 C13 C8 120.5(11) . .
C12 C13 C14 116.5(10) . .
C8 C13 C14 122.9(11) . .
O4 C14 O3 121.1(11) . .
O4 C14 C13 120.6(11) . .
O3 C14 C13 118.2(9) . .
N1 C15 N2 108.9(11) . .
N1 C15 H15 125.5 . .
N2 C15 H15 125.5 . .
N3 C16 N1 115.7(12) . .
N3 C16 H16 122.1 . .
N1 C16 H16 122.1 . .
N2 C17 C18 110.4(13) . .
N2 C17 H17A 109.6 . .
C18 C17 H17A 109.6 . .
N2 C17 H17B 109.6 . .
C18 C17 H17B 109.6 . .
H17A C17 H17B 108.1 . .
C17 C18 C18 114.7(17) . 3_656
C17 C18 H18A 108.6 . .
C18 C18 H18A 108.6 3_656 .
C17 C18 H18B 108.6 . .
C18 C18 H18B 108.6 3_656 .
H18A C18 H18B 107.6 . .
O6 O6 H6A 43.0 3_756 .
O6 O6 H6B 74.2 3_756 .
H6A O6 H6B 115.0 . .

loop_
_geom_bond_atom_site_label_1
_geom_bond_atom_site_label_2
_geom_bond_distance
_geom_bond_site_symmetry_2
Zn1 O3 1.940(8) 1_545
Zn1 O1 1.996(7) .
Zn1 O5 2.006(7) .
Zn1 N1 2.025(9) .
Zn1 O2 2.483(8) .
Zn1 C1 2.563(11) .
O1 C1 1.301(13) .
O2 C1 1.220(14) .
O3 C14 1.302(14) .
O3 Zn1 1.940(8) 1_565
O4 C14 1.245(14) .
O5 H5A 0.8400 .
O5 H5B 0.9954 .
N1 C15 1.326(15) .
N1 C16 1.340(15) .
N2 C15 1.338(14) .
N2 N3 1.346(17) .
N2 C17 1.463(18) .
N3 C16 1.312(18) .
C1 C2 1.507(15) .
C2 C3 1.394(16) .
C2 C7 1.425(14) .
C3 C4 1.394(17) .
C3 H3 0.9500 .
C4 C5 1.403(17) .
C4 H4 0.9500 .
C5 C6 1.404(17) .
C5 H5 0.9500 .
C6 C7 1.368(15) .
C6 H6 0.9500 .
C7 C8 1.479(16) .
C8 C9 1.392(16) .
C8 C13 1.419(16) .
C9 C10 1.360(16) .
C9 H9 0.9500 .
C10 C11 1.402(17) .
C10 H10 0.9500 .
C11 C12 1.385(17) .
C11 H11 0.9500 .
C12 C13 1.376(18) .
C12 H12 0.9500 .
C13 C14 1.510(16) .
C15 H15 0.9500 .
C16 H16 0.9500 .
C17 C18 1.50(2) .
C17 H17A 0.9900 .
C17 H17B 0.9900 .
C18 C18 1.52(3) 3_656
C18 H18A 0.9900 .
C18 H18B 0.9900 .
O6 O6 1.68(4) 3_756
O6 H6A 0.9343 .
O6 H6B 0.8503 .
